data_1509428
loop_
_publ_author_name
'Lecart, B.'
'Devalette, M.'
'Darriet, B.'

_publ_section_title
;
 Determination de la structure cristalline de K3 Ag O2
;
_journal_name_full 'Revue de Chimie Minerale'
_journal_page_first 423
_journal_page_last 428
_journal_volume 14
_journal_year 1977
_chemical_formula_sum 'Ag K3 O2'
_chemical_name_systematic 'K3 Ag O2'
_space_group_IT_number 19
_symmetry_space_group_name_Hall 'P 2ac 2ab'
_symmetry_space_group_name_H-M 'P 21 21 21'
_cell_angle_alpha 90
_cell_angle_beta 90
_cell_angle_gamma 90
_cell_formula_units_Z 16
_cell_length_a 12.3
_cell_length_b 12.3
_cell_length_c 13.48
_cell_volume 2039.389
_citation_journal_id_ASTM RVCMA8
_cod_data_source_file silver1-2_378.cif
_cod_data_source_block Ag1K3O2
_cod_original_formula_sum 'Ag1 K3 O2'
_cod_database_code 1509428

loop_
_symmetry_equiv_pos_as_xyz
x,y,z
-x+1/2,-y,z+1/2
x+1/2,-y+1/2,-z
-x,y+1/2,-z+1/2

loop_
_atom_site_label
_atom_site_type_symbol
_atom_site_fract_x
_atom_site_fract_y
_atom_site_fract_z
_atom_site_occupancy
_atom_site_U_iso_or_equiv
K2 K+1 0.5253 0.27605 0.50484 1 0.0
O8 O-2 0.37831 0.37843 0.67326 1 0.0
K5 K+1 0.24469 0.04273 0.23759 1 0.0
K9 K+1 -0.01349 -0.00019 0.07032 1 0.0
K10 K+1 0.07509 0.08502 0.87364 1 0.0
K6 K+1 0.49103 0.21517 0.26634 1 0.0
K3 K+1 0.0083 0.2935 0.00476 1 0.0
K1 K+1 0.20847 -0.01007 0.49173 1 0.0
K4 K+1 0.04845 0.25683 0.24166 1 0.0
O6 O-2 0.12438 0.39462 0.86254 1 0.0
Ag3 Ag+1 0.2709 0.23646 0.39971 1 0.0
O1 O-2 0.1457 0.14298 0.08185 1 0.0
Ag2 Ag+1 0.0012 0.0099 0.64936 1 0.0
K12 K+1 0.31183 0.19204 0.63403 1 0.0
O3 O-2 0.38333 0.11897 0.43604 1 0.0
O5 O-2 0.15529 0.35235 0.38839 1 0.0
K8 K+1 0.28284 0.48324 0.50621 1 0.0
K11 K+1 0.29797 0.30213 0.84685 1 0.0
O4 O-2 0.39978 0.112 0.83255 1 0.0
Ag4 Ag+1 0.26311 0.25663 0.08149 1 0.0
O2 O-2 0.10977 0.12092 0.66207 1 0.0
O7 O-2 0.37666 0.36805 0.07596 1 0.0
Ag1 Ag+1 -0.00034 0.00613 0.32948 1 0.0
K7 K+1 0.26773 0.45956 0.23908 1 0.0
